data_2215580
loop_
_publ_author_name
'Yang, De-jun'

_publ_section_title
;
 Imidazolium 3-carboxy-4-hydroxybenzenesulfonate
;
_journal_coeditor_code LH2493
_journal_issue 10
_journal_name_full 'Acta Crystallographica Section E'
_journal_page_first o4038
_journal_page_last o4038
_journal_paper_doi 10.1107/S1600536807043826
_journal_volume 63
_journal_year 2007
_chemical_formula_iupac 'C3 H5 N2 +, C7 H5 O6 S-'
_chemical_formula_moiety 'C3 H5 N2 +, C7 H5 O6 S-'
_chemical_formula_sum 'C10 H10 N2 O6 S'
_chemical_formula_weight 286.26
_chemical_name_systematic
;
Imidazolium 3-carboxy-4-hydroxybenzenesulfonate
;
_space_group_IT_number 14
_symmetry_cell_setting monoclinic
_symmetry_space_group_name_Hall '-P 2yn'
_symmetry_space_group_name_H-M 'P 1 21/n 1'
_atom_sites_solution_hydrogens geom
_atom_sites_solution_primary direct
_atom_sites_solution_secondary difmap
_audit_creation_method SHELXL-97
_cell_angle_alpha 90.00
_cell_angle_beta 104.2200(10)
_cell_angle_gamma 90.00
_cell_formula_units_Z 4
_cell_length_a 6.9486(5)
_cell_length_b 14.5898(11)
_cell_length_c 12.0504(9)
_cell_measurement_reflns_used 2471
_cell_measurement_temperature 294(2)
_cell_measurement_theta_max 24.68
_cell_measurement_theta_min 2.23
_cell_volume 1184.22(15)
_computing_cell_refinement 'SAINT-Plus (Bruker, 2001)'
_computing_data_collection 'SMART (Bruker, 2001)'
_computing_data_reduction 'SAINT-Plus (Bruker, 2001)'
_computing_molecular_graphics 'PLATON (Spek, 2003)'
_computing_publication_material 'PLATON (Spek, 2003)'
_computing_structure_refinement 'SHELXL97 (Sheldrick, 1997)'
_computing_structure_solution 'SHELXS97 (Sheldrick, 1997)'
_diffrn_ambient_temperature 294(2)
_diffrn_measured_fraction_theta_full 0.996
_diffrn_measured_fraction_theta_max 0.996
_diffrn_measurement_device_type 'Bruker SMART APEX CCD area-detector'
_diffrn_measurement_method '0.3\% wide \w exposures'
_diffrn_radiation_monochromator graphite
_diffrn_radiation_source 'fine focus sealed Siemens Mo tube'
_diffrn_radiation_type 'Mo k\a'
_diffrn_radiation_wavelength 0.71073
_diffrn_reflns_av_R_equivalents 0.0487
_diffrn_reflns_av_sigmaI/netI 0.0400
_diffrn_reflns_limit_h_max 8
_diffrn_reflns_limit_h_min -8
_diffrn_reflns_limit_k_max 18
_diffrn_reflns_limit_k_min -18
_diffrn_reflns_limit_l_max 15
_diffrn_reflns_limit_l_min -15
_diffrn_reflns_number 12957
_diffrn_reflns_theta_full 27.00
_diffrn_reflns_theta_max 27.00
_diffrn_reflns_theta_min 2.23
_exptl_absorpt_coefficient_mu 0.300
_exptl_absorpt_correction_T_max 0.9706
_exptl_absorpt_correction_T_min 0.9686
_exptl_absorpt_correction_type multi-scan
_exptl_absorpt_process_details '(SADABS; Sheldrick, 1996)'
_exptl_crystal_colour colorless
_exptl_crystal_density_diffrn 1.606
_exptl_crystal_density_method 'not measured'
_exptl_crystal_description block
_exptl_crystal_F_000 592
_exptl_crystal_size_max 0.10
_exptl_crystal_size_mid 0.10
_exptl_crystal_size_min 0.08
_refine_diff_density_max 0.646
_refine_diff_density_min -0.405
_refine_ls_extinction_method none
_refine_ls_goodness_of_fit_ref 1.067
_refine_ls_hydrogen_treatment mixed
_refine_ls_matrix_type full
_refine_ls_number_parameters 185
_refine_ls_number_reflns 2575
_refine_ls_number_restraints 0
_refine_ls_restrained_S_all 1.067
_refine_ls_R_factor_all 0.0821
_refine_ls_R_factor_gt 0.0565
_refine_ls_shift/su_max 0.000
_refine_ls_shift/su_mean 0.000
_refine_ls_structure_factor_coef Fsqd
_refine_ls_weighting_details 'calc w=1/[\s^2^(Fo^2^)+(0.1041P)^2^] where P=(Fo^2^+2Fc^2^)/3'
_refine_ls_weighting_scheme calc
_refine_ls_wR_factor_gt 0.1563
_refine_ls_wR_factor_ref 0.1690
_reflns_number_gt 1805
_reflns_number_total 2575
_reflns_threshold_expression I>2\s(I)
_cod_data_source_file lh2493.cif
_cod_data_source_block I
_cod_depositor_comments
;
The following automatic conversions were performed:
'_symmetry_cell_setting' value 'Monoclinic' changed to 'monoclinic'
according to '/home/saulius/struct/CIF-dictionaries/cif_core.dic'
dictionary named 'cif_core.dic' version 2.4.1 from 2010-06-29.

Automatic conversion script
Id: cif_fix_enum 1527 2010-12-29 10:47:43Z saulius 

The following automatic conversions were performed:

'_symmetry_cell_setting' value 'Monoclinic' changed to 'monoclinic'
according to /home/saulius/struct/CIF-dictionaries/cif_core.dic
dictionary named 'cif_core.dic' version 2.4.1 from 2010-06-29.

Automatic conversion script
Id: cif_fix_values 1715 2011-07-08 13:25:40Z adriana 
;
_cod_original_sg_symbol_H-M 'P 21/n'
_cod_database_code 2215580
_cod_database_fobs_code 2215580

loop_
_symmetry_equiv_pos_as_xyz
'x, y, z'
'-x+1/2, y+1/2, -z+1/2'
'-x, -y, -z'
'x-1/2, -y-1/2, z-1/2'

loop_
_atom_site_type_symbol
_atom_site_label
_atom_site_fract_x
_atom_site_fract_y
_atom_site_fract_z
_atom_site_U_iso_or_equiv
_atom_site_adp_type
_atom_site_calc_flag
_atom_site_refinement_flags
_atom_site_occupancy
C C1 0.2333(3) 0.47417(16) 0.47446(19) 0.0266(5) Uani d . 1
C C2 0.3081(4) 0.49675(17) 0.58992(19) 0.0305(6) Uani d . 1
C C3 0.3199(4) 0.58790(17) 0.6234(2) 0.0339(6) Uani d . 1
H H3 0.3695 0.6029 0.7001 0.041 Uiso calc R 1
C C4 0.2586(4) 0.65660(17) 0.5438(2) 0.0334(6) Uani d . 1
H H4 0.2680 0.7176 0.5668 0.040 Uiso calc R 1
C C5 0.1832(4) 0.63454(16) 0.42953(19) 0.0299(6) Uani d . 1
C C6 0.1715(4) 0.54408(15) 0.39553(19) 0.0285(6) Uani d . 1
H H6 0.1216 0.5297 0.3187 0.034 Uiso calc R 1
C C7 0.2281(4) 0.37808(16) 0.4350(2) 0.0311(6) Uani d . 1
C C8 0.2003(5) 1.0567(2) 0.4116(3) 0.0465(7) Uani d . 1
H H8 0.1535 1.0663 0.3333 0.056 Uiso calc R 1
C C9 0.2919(4) 0.9900(2) 0.5773(3) 0.0513(8) Uani d . 1
H H9 0.3198 0.9449 0.6336 0.062 Uiso calc R 1
C C10 0.3176(5) 1.0799(2) 0.5933(3) 0.0539(8) Uani d . 1
H H10 0.3656 1.1096 0.6629 0.065 Uiso calc R 1
N N1 0.2177(4) 0.97671(16) 0.4640(2) 0.0453(6) Uani d . 1
H H1A 0.188(5) 0.928(3) 0.422(3) 0.068 Uiso d . 1
N N2 0.2606(4) 1.11996(17) 0.4891(2) 0.0486(7) Uani d . 1
H H2A 0.266(5) 1.180(3) 0.477(3) 0.073 Uiso d . 1
O O1 0.2791(3) 0.31374(12) 0.50053(15) 0.0416(5) Uani d . 1
O O2 0.1645(3) 0.36856(13) 0.32466(15) 0.0464(6) Uani d . 1
H H2B 0.192(5) 0.319(3) 0.292(3) 0.070 Uiso d . 1
O O3 0.3731(3) 0.43343(14) 0.67244(14) 0.0444(6) Uani d . 1
H H3A 0.350(5) 0.385(3) 0.632(3) 0.067 Uiso d . 1
O O4 0.1132(4) 0.80550(13) 0.38169(18) 0.0608(7) Uani d . 1
O O5 0.2646(5) 0.71675(13) 0.2598(2) 0.0731(8) Uani d . 1
O O6 -0.0765(4) 0.69516(18) 0.2535(2) 0.0870(10) Uani d . 1
S S1 0.11344(12) 0.72006(4) 0.32363(5) 0.0403(3) Uani d . 1

loop_
_atom_site_aniso_label
_atom_site_aniso_U_11
_atom_site_aniso_U_22
_atom_site_aniso_U_33
_atom_site_aniso_U_12
_atom_site_aniso_U_13
_atom_site_aniso_U_23
C1 0.0296(14) 0.0194(12) 0.0319(12) -0.0017(10) 0.0096(10) -0.0019(9)
C2 0.0358(15) 0.0234(12) 0.0314(12) -0.0011(10) 0.0066(10) 0.0029(9)
C3 0.0442(16) 0.0252(13) 0.0318(12) -0.0033(11) 0.0080(11) -0.0056(10)
C4 0.0459(17) 0.0190(12) 0.0353(12) -0.0037(11) 0.0100(11) -0.0048(9)
C5 0.0375(15) 0.0194(12) 0.0337(12) -0.0016(10) 0.0103(11) 0.0007(9)
C6 0.0388(15) 0.0195(12) 0.0262(11) -0.0008(10) 0.0057(10) -0.0007(8)
C7 0.0373(15) 0.0212(12) 0.0352(13) 0.0032(10) 0.0099(11) -0.0005(9)
C8 0.059(2) 0.0361(16) 0.0417(15) -0.0014(14) 0.0069(14) 0.0025(11)
C9 0.050(2) 0.0452(18) 0.0535(17) 0.0016(14) 0.0026(14) 0.0190(14)
C10 0.058(2) 0.051(2) 0.0468(16) -0.0051(16) 0.0030(15) -0.0055(14)
N1 0.0522(16) 0.0236(12) 0.0595(15) -0.0015(11) 0.0125(12) -0.0062(10)
N2 0.0590(17) 0.0211(12) 0.0619(16) -0.0022(11) 0.0073(13) 0.0006(10)
O1 0.0604(14) 0.0190(9) 0.0433(11) 0.0023(8) 0.0088(9) 0.0015(7)
O2 0.0721(15) 0.0243(10) 0.0373(11) 0.0076(9) 0.0030(10) -0.0081(7)
O3 0.0688(15) 0.0251(10) 0.0329(10) 0.0013(9) 0.0000(10) 0.0044(7)
O4 0.110(2) 0.0157(9) 0.0564(13) 0.0093(11) 0.0199(13) -0.0023(8)
O5 0.136(2) 0.0249(11) 0.0788(16) 0.0221(12) 0.0651(16) 0.0256(10)
O6 0.104(2) 0.0504(16) 0.0761(16) -0.0188(13) -0.0361(16) 0.0301(12)
S1 0.0679(6) 0.0144(4) 0.0370(4) -0.0005(3) 0.0100(3) 0.0037(2)

loop_
_atom_type_symbol
_atom_type_description
_atom_type_scat_dispersion_real
_atom_type_scat_dispersion_imag
_atom_type_scat_source
C C 0.0033 0.0016 'International Tables Vol C Tables 4.2.6.8 and 6.1.1.4'
H H 0.0000 0.0000 'International Tables Vol C Tables 4.2.6.8 and 6.1.1.4'
N N 0.0061 0.0033 'International Tables Vol C Tables 4.2.6.8 and 6.1.1.4'
O O 0.0106 0.0060 'International Tables Vol C Tables 4.2.6.8 and 6.1.1.4'
S S 0.1246 0.1234 'International Tables Vol C Tables 4.2.6.8 and 6.1.1.4'

loop_
_geom_angle_atom_site_label_1
_geom_angle_atom_site_label_2
_geom_angle_atom_site_label_3
_geom_angle
_geom_angle_publ_flag
C6 C1 C2 119.0(2) no
C6 C1 C7 119.8(2) no
C2 C1 C7 121.1(2) no
O3 C2 C3 117.2(2) no
O3 C2 C1 123.1(2) no
C3 C2 C1 119.7(2) no
C4 C3 C2 120.5(2) no
C4 C3 H3 119.7 no
C2 C3 H3 119.7 no
C3 C4 C5 119.9(2) no
C3 C4 H4 120.0 no
C5 C4 H4 120.0 no
C6 C5 C4 119.9(2) no
C6 C5 S1 118.44(17) no
C4 C5 S1 121.59(19) no
C5 C6 C1 120.9(2) no
C5 C6 H6 119.5 no
C1 C6 H6 119.5 no
O1 C7 O2 123.4(2) no
O1 C7 C1 122.7(2) no
O2 C7 C1 113.9(2) no
N2 C8 N1 107.9(3) no
N2 C8 H8 126.1 no
N1 C8 H8 126.1 no
C10 C9 N1 107.0(3) no
C10 C9 H9 126.5 no
N1 C9 H9 126.5 no
C9 C10 N2 107.0(3) no
C9 C10 H10 126.5 no
N2 C10 H10 126.5 no
C8 N1 C9 109.0(3) no
C8 N1 H1A 118(2) no
C9 N1 H1A 133(2) no
C8 N2 C10 109.1(3) no
C8 N2 H2A 126(2) no
C10 N2 H2A 124(2) no
C7 O2 H2B 120(2) no
C2 O3 H3A 100(2) no
O6 S1 O4 113.53(17) no
O6 S1 O5 111.29(19) no
O4 S1 O5 112.18(14) no
O6 S1 C5 107.30(13) no
O4 S1 C5 107.19(12) no
O5 S1 C5 104.74(12) no

loop_
_geom_bond_atom_site_label_1
_geom_bond_atom_site_label_2
_geom_bond_distance
_geom_bond_publ_flag
C1 C6 1.389(3) no
C1 C2 1.400(3) no
C1 C7 1.478(3) no
C2 O3 1.351(3) no
C2 C3 1.386(3) no
C3 C4 1.380(3) no
C3 H3 0.9300 no
C4 C5 1.386(3) no
C4 H4 0.9300 no
C5 C6 1.378(3) no
C5 S1 1.765(2) no
C6 H6 0.9300 no
C7 O1 1.222(3) no
C7 O2 1.301(3) no
C8 N2 1.307(4) no
C8 N1 1.318(4) no
C8 H8 0.9300 no
C9 C10 1.332(5) no
C9 N1 1.350(4) no
C9 H9 0.9300 no
C10 N2 1.353(4) no
C10 H10 0.9300 no
N1 H1A 0.87(4) no
N2 H2A 0.89(4) no
O2 H2B 0.87(4) no
O3 H3A 0.86(4) no
O4 S1 1.4296(19) no
O5 S1 1.447(3) no
O6 S1 1.428(3) no

loop_
_geom_hbond_atom_site_label_D
_geom_hbond_atom_site_label_H
_geom_hbond_atom_site_label_A
_geom_hbond_site_symmetry_A
_geom_hbond_distance_DH
_geom_hbond_distance_HA
_geom_hbond_distance_DA
_geom_hbond_angle_DHA
_geom_hbond_publ_flag
O3 H3A O1 . 0.86(4) 1.85(4) 2.665(3) 158(3) yes
N1 H1A O4 . 0.87(4) 1.89(4) 2.720(3) 159(3) yes
C8 H8 O3 4_575 0.93 2.39 3.206(4) 147 yes
C8 H8 O5 2 0.93 2.59 3.167(4) 121 yes
C4 H4 O4 . 0.93 2.57 2.930(3) 104 yes
C6 H6 O2 . 0.93 2.37 2.696(3) 100 yes
C10 H10 O2 4_676 0.93 2.49 3.293(4) 144 yes
C9 H9 O6 4_676 0.93 2.50 3.419(4) 168 yes
C4 H4 O6 4_676 0.93 2.58 3.310(3) 136 yes
O2 H2B O5 2_545 0.87(4) 1.67(4) 2.536(3) 174(4) yes
N2 H2A O1 1_565 0.89(4) 1.97(4) 2.832(3) 162(3) yes

loop_
_geom_torsion_atom_site_label_1
_geom_torsion_atom_site_label_2
_geom_torsion_atom_site_label_3
_geom_torsion_atom_site_label_4
_geom_torsion
_geom_torsion_publ_flag
C6 C1 C2 O3 -179.4(2) no
C7 C1 C2 O3 -2.3(4) no
C6 C1 C2 C3 -0.2(4) no
C7 C1 C2 C3 176.9(2) no
O3 C2 C3 C4 179.2(2) no
C1 C2 C3 C4 0.0(4) no
C2 C3 C4 C5 0.5(4) no
C3 C4 C5 C6 -0.7(4) no
C3 C4 C5 S1 -177.1(2) no
C4 C5 C6 C1 0.4(4) no
S1 C5 C6 C1 176.93(19) no
C2 C1 C6 C5 0.0(4) no
C7 C1 C6 C5 -177.1(2) no
C6 C1 C7 O1 -179.4(2) no
C2 C1 C7 O1 3.5(4) no
C6 C1 C7 O2 0.6(3) no
C2 C1 C7 O2 -176.5(2) no
N1 C9 C10 N2 -0.7(4) no
N2 C8 N1 C9 -0.4(4) no
C10 C9 N1 C8 0.7(4) no
N1 C8 N2 C10 -0.1(4) no
C9 C10 N2 C8 0.5(4) no
C6 C5 S1 O6 50.0(3) no
C4 C5 S1 O6 -133.5(3) no
C6 C5 S1 O4 172.3(2) no
C4 C5 S1 O4 -11.3(3) no
C6 C5 S1 O5 -68.3(2) no
C4 C5 S1 O5 108.1(2) no

loop_
_cod_related_entry_id
_cod_related_entry_database
_cod_related_entry_code
1 ChemSpider 21123311
